data_2313018
loop_
_publ_author_name
'Karimova, Naima'
'Primkulova, Maftuna'
'Izotova, Lidiya'
'Muqumova, Gulvar'
'Suyunov, Jabbor'
'Boltayev, Nurmuhammad'

_publ_section_title
;
 A new supra-molecular cobalt(II) complex based on 1,10-phenanthroline and
 4-nitro-phthalate ligands.
;
_journal_coeditor_code NX2037
_journal_issue 'Pt 7'
_journal_name_full 'Acta crystallographica. Section E, Crystallographic communications'
_journal_page_first 862
_journal_page_last 865
_journal_paper_doi 10.1107/S2056989026006419
_journal_volume 82
_journal_year 2026
_chemical_formula_iupac '[Co2 (C8 H4 N O6)2 (C12 H8 N2)4] (C8 H4 N O6)2, 4H2 O'
_chemical_formula_moiety 'C64 H40 Co2 N10 O12 2+, 2(C8 H4 N O6 -), 4(H2 O)'
_chemical_formula_sum 'C80 H48 Co2 N12 O28'
_chemical_formula_weight 1743.16
_chemical_name_systematic
;Bis(\m-2-carboxy-4-nitrobenzoato-\k^2^<i>O</i>^1^:<i>O</i>^1'^)bis[bis(1,10-phenanthroline-\k^2^<i>N</i>,<i>N</i>')cobalt(II)]
bis(2-carboxy-4-nitrobenzoate) tetrahydrate
;
_space_group_crystal_system triclinic
_space_group_IT_number 2
_space_group_name_Hall '-P 1'
_space_group_name_H-M_alt 'P -1'
_atom_sites_solution_hydrogens geom
_audit_creation_method SHELXL-2018/3
_cell_angle_alpha 111.315(10)
_cell_angle_beta 92.136(7)
_cell_angle_gamma 114.312(9)
_cell_formula_units_Z 1
_cell_length_a 12.0908(9)
_cell_length_b 13.2379(15)
_cell_length_c 14.0783(14)
_cell_measurement_reflns_used 1481
_cell_measurement_temperature 273(2)
_cell_measurement_theta_max 76.0037
_cell_measurement_theta_min 3.4547
_cell_volume 1866.1(4)
_computing_cell_refinement
;
CrysAlisPro (Agilent, 2014)
;
_computing_data_collection
;
CrysAlisPro (Agilent, 2014)
;
_computing_data_reduction
;
CrysAlisPro (Agilent, 2014)
;
_computing_structure_refinement
;
<i>SHELXL2025/1</i> (Sheldrick, 2015b)
;
_computing_structure_solution
;
<i>SHELXT</i> (Sheldrick, 2015a)
;
_diffrn_ambient_temperature 273(2)
_diffrn_measured_fraction_theta_full 1.000
_diffrn_measured_fraction_theta_max 0.966
_diffrn_measurement_device_type XCalibur
_diffrn_measurement_method \w
_diffrn_radiation_type CuK\a
_diffrn_radiation_wavelength 1.54184
_diffrn_reflns_av_R_equivalents 0.0618
_diffrn_reflns_av_unetI/netI 0.1080
_diffrn_reflns_limit_h_max 15
_diffrn_reflns_limit_h_min -9
_diffrn_reflns_limit_k_max 14
_diffrn_reflns_limit_k_min -16
_diffrn_reflns_limit_l_max 17
_diffrn_reflns_limit_l_min -16
_diffrn_reflns_number 13202
_diffrn_reflns_theta_full 67.684
_diffrn_reflns_theta_max 76.003
_diffrn_reflns_theta_min 3.455
_diffrn_standards_decay_% 2.6
_diffrn_standards_interval_count 100
_diffrn_standards_number 3
_exptl_absorpt_coefficient_mu 4.320
_exptl_absorpt_correction_T_max 1.0000
_exptl_absorpt_correction_T_min 0.93054
_exptl_absorpt_correction_type multi-scan
_exptl_absorpt_process_details
;
(CrysAlisPro; Agilent, 2014)
;
_exptl_crystal_colour red
_exptl_crystal_density_diffrn 1.551
_exptl_crystal_description prism
_exptl_crystal_F_000 890
_exptl_crystal_size_max 0.2
_exptl_crystal_size_mid 0.1
_exptl_crystal_size_min 0.05
_refine_diff_density_max 0.371
_refine_diff_density_min -0.347
_refine_ls_extinction_method none
_refine_ls_goodness_of_fit_ref 0.993
_refine_ls_hydrogen_treatment constr
_refine_ls_matrix_type full
_refine_ls_number_parameters 578
_refine_ls_number_reflns 7530
_refine_ls_number_restraints 0
_refine_ls_restrained_S_all 0.993
_refine_ls_R_factor_all 0.1394
_refine_ls_R_factor_gt 0.0715
_refine_ls_shift/su_max 0.000
_refine_ls_shift/su_mean 0.000
_refine_ls_structure_factor_coef Fsqd
_refine_ls_weighting_details 'w=1/[\s^2^(Fo^2^)+(0.0571P)^2^] where P=(Fo^2^+2Fc^2^)/3'
_refine_ls_weighting_scheme calc
_refine_ls_wR_factor_gt 0.1516
_refine_ls_wR_factor_ref 0.1917
_reflns_number_gt 3848
_reflns_number_total 7530
_reflns_threshold_expression 'I > 2\s(I)'
_cod_data_source_file nx2037.cif
_cod_data_source_block I
_cod_database_code 2313018
_shelx_space_group_comment
;
The symmetry employed for this shelxl refinement is uniquely defined
by the following loop, which should always be used as a source of
symmetry information in preference to the above space-group names.
They are only intended as comments.
;
_shelx_estimated_absorpt_t_min 0.93054
_shelx_estimated_absorpt_t_max 1.0000

loop_
_space_group_symop_operation_xyz
'x, y, z'
'-x, -y, -z'

loop_
_atom_site_type_symbol
_atom_site_label
_atom_site_fract_x
_atom_site_fract_y
_atom_site_fract_z
_atom_site_U_iso_or_equiv
_atom_site_adp_type
_atom_site_calc_flag
_atom_site_occupancy
_atom_site_disorder_assembly
_atom_site_disorder_group
Co Co1 0.63780(7) 0.45259(8) 0.58202(7) 0.0501(2) Uani d 1 . .
O O6 0.5074(3) 0.5019(3) 0.4000(3) 0.0529(8) Uani d 1 . .
O O5 0.6897(3) 0.5301(3) 0.4768(3) 0.0573(9) Uani d 1 . .
O O4 0.5934(4) 0.4004(4) 0.2137(3) 0.0831(13) Uani d 1 . .
N N5 0.5321(4) 0.2729(4) 0.4639(3) 0.0549(11) Uani d 1 . .
N N4 0.5800(4) 0.3470(4) 0.6715(3) 0.0549(11) Uani d 1 . .
N N3 0.7613(4) 0.6286(4) 0.6985(3) 0.0572(11) Uani d 1 . .
N N2 0.8139(4) 0.4459(4) 0.5925(3) 0.0535(10) Uani d 1 . .
N N6 0.0849(5) 0.6768(5) 0.2091(4) 0.0727(14) Uani d 1 . .
O O12 0.1791(4) 0.3410(4) 0.0291(4) 0.0993(16) Uani d 1 . .
O O3 0.5422(5) 0.4770(5) 0.1104(3) 0.1009(16) Uani d 1 . .
H H3 0.502126 0.404406 0.071380 0.151 Uiso calc 1 . .
C C32 0.0050(5) 0.5470(5) 0.1446(4) 0.0575(13) Uani d 1 . .
C C34 -0.0120(5) 0.3480(5) 0.0469(4) 0.0541(13) Uani d 1 . .
O O11 0.0133(5) 0.1661(4) -0.0429(4) 0.121(2) Uani d 1 . .
H H11A -0.062094 0.139988 -0.047965 0.182 Uiso calc 1 . .
C C29 0.8381(5) 0.3532(6) 0.5451(5) 0.0650(15) Uani d 1 . .
H H29 0.771860 0.277347 0.504139 0.078 Uiso calc 1 . .
C C31 0.9116(4) 0.5571(5) 0.6515(4) 0.0507(12) Uani d 1 . .
O O10 0.1954(4) 0.7124(4) 0.2352(4) 0.1085(18) Uani d 1 . .
C C8 0.6257(5) 0.5512(5) 0.4216(4) 0.0533(12) Uani d 1 . .
C C35 -0.1421(5) 0.2998(5) 0.0286(4) 0.0580(13) Uani d 1 . .
C C33 0.0596(5) 0.4727(5) 0.1059(4) 0.0587(13) Uani d 1 . .
H H33 0.145924 0.506035 0.119276 0.070 Uiso calc 1 . .
C C30 0.8836(4) 0.6554(5) 0.7057(4) 0.0543(13) Uani d 1 . .
C C20 0.5052(5) 0.2269(5) 0.6125(5) 0.0603(14) Uani d 1 . .
O O8 -0.3482(5) 0.1418(5) -0.0361(5) 0.138(2) Uani d 1 . .
C C18 0.5107(5) 0.2382(5) 0.3611(4) 0.0650(15) Uani d 1 . .
H H18 0.548094 0.295772 0.334311 0.078 Uiso calc 1 . .
C C19 0.4786(5) 0.1873(5) 0.5010(4) 0.0594(13) Uani d 1 . .
C C7 0.6005(6) 0.4889(7) 0.1984(5) 0.0717(17) Uani d 1 . .
O O9 0.0352(5) 0.7429(4) 0.2350(5) 0.130(2) Uani d 1 . .
C C23 0.9800(5) 0.7720(5) 0.7650(5) 0.0673(15) Uani d 1 . .
C C26 1.0366(5) 0.5777(6) 0.6641(5) 0.0653(15) Uani d 1 . .
C C37 -0.1213(5) 0.5033(6) 0.1252(5) 0.0715(17) Uani d 1 . .
H H37 -0.157196 0.555220 0.150060 0.086 Uiso calc 1 . .
C C36 -0.1936(5) 0.3802(5) 0.0679(5) 0.0683(16) Uani d 1 . .
H H36 -0.279661 0.349082 0.054714 0.082 Uiso calc 1 . .
C C39 0.0671(6) 0.2821(6) 0.0091(5) 0.0730(17) Uani d 1 . .
C C9 0.6056(5) 0.3854(6) 0.7739(5) 0.0685(16) Uani d 1 . .
H H9 0.656358 0.467758 0.815176 0.082 Uiso calc 1 . .
O O7 -0.2078(5) 0.0856(4) -0.0594(5) 0.134(2) Uani d 1 . .
C C25 1.1324(5) 0.6983(7) 0.7233(5) 0.0771(18) Uani d 1 . .
H H25 1.214947 0.712587 0.729719 0.093 Uiso calc 1 . .
C C10 0.5582(6) 0.3052(7) 0.8228(5) 0.0783(19) Uani d 1 . .
H H10 0.578271 0.334874 0.895220 0.094 Uiso calc 1 . .
C C40 0.7333(5) 0.7166(5) 0.7505(5) 0.0701(17) Uani d 1 . .
H H40 0.649847 0.698499 0.746163 0.084 Uiso calc 1 . .
C C28 0.9600(6) 0.3637(7) 0.5538(5) 0.0770(18) Uani d 1 . .
H H28 0.973335 0.296045 0.521427 0.092 Uiso calc 1 . .
C C38 -0.2404(7) 0.1660(6) -0.0278(5) 0.0808(19) Uani d 1 . .
C C17 0.4331(6) 0.1173(6) 0.2923(5) 0.0811(19) Uani d 1 . .
H H17 0.421146 0.095545 0.220702 0.097 Uiso calc 1 . .
C C27 1.0572(6) 0.4764(7) 0.6112(5) 0.0772(19) Uani d 1 . .
H H27 1.138242 0.486258 0.615381 0.093 Uiso calc 1 . .
C C15 0.3986(6) 0.0643(5) 0.4358(6) 0.0768(18) Uani d 1 . .
C C24 1.1069(5) 0.7926(7) 0.7706(5) 0.085(2) Uani d 1 . .
H H24 1.171526 0.870970 0.806768 0.102 Uiso calc 1 . .
C C12 0.4542(6) 0.1423(6) 0.6554(6) 0.0753(17) Uani d 1 . .
C C16 0.3757(6) 0.0321(6) 0.3275(5) 0.086(2) Uani d 1 . .
H H16 0.321369 -0.047351 0.281117 0.104 Uiso calc 1 . .
C C11 0.4843(6) 0.1861(7) 0.7649(6) 0.0806(19) Uani d 1 . .
H H11 0.453254 0.132920 0.796878 0.097 Uiso calc 1 . .
C C22 0.9462(6) 0.8645(6) 0.8177(5) 0.086(2) Uani d 1 . .
H H22 1.007077 0.944291 0.856043 0.104 Uiso calc 1 . .
C C21 0.8231(6) 0.8357(6) 0.8119(6) 0.085(2) Uani d 1 . .
H H21 0.799544 0.895001 0.848520 0.102 Uiso calc 1 . .
C C14 0.3459(7) -0.0191(6) 0.4830(6) 0.098(2) Uani d 1 . .
H H14 0.291867 -0.100385 0.440788 0.117 Uiso calc 1 . .
C C13 0.3730(7) 0.0181(6) 0.5869(6) 0.089(2) Uani d 1 . .
H H13 0.338160 -0.038425 0.615184 0.106 Uiso calc 1 . .
C C1 0.6950(5) 0.6438(5) 0.3808(5) 0.0634(15) Uani d 1 . .
C C2 0.7699(6) 0.7631(6) 0.4538(7) 0.093(2) Uani d 1 . .
H H2 0.782074 0.780983 0.524832 0.112 Uiso calc 1 . .
C C4 0.8068(7) 0.8263(8) 0.3159(9) 0.105(3) Uani d 1 . .
H H4 0.844534 0.888375 0.293977 0.126 Uiso calc 0.402(7) A 2
C C5 0.7353(6) 0.7117(7) 0.2422(6) 0.086(2) Uani d 1 . .
H H5 0.725177 0.695380 0.171541 0.103 Uiso calc 1 . .
C C6 0.6763(5) 0.6172(6) 0.2756(5) 0.0659(15) Uani d 1 . .
N N1 0.8655(10) 0.9355(10) 0.3002(11) 0.105(4) Uani d 0.598(7) A 1
O O1 0.947(2) 1.0306(18) 0.3634(16) 0.228(13) Uani d 0.598(7) A 1
O O2 0.8274(10) 0.9203(8) 0.2134(8) 0.119(4) Uani d 0.598(7) A 1
O O1A 0.8979(19) 1.0175(17) 0.5584(17) 0.154(9) Uani d 0.402(7) A 2
N N1A 0.8839(17) 0.9840(18) 0.467(2) 0.125(9) Uani d 0.402(7) A 2
O O2A 0.919(2) 1.0523(18) 0.414(2) 0.137(12) Uani d 0.402(7) A 2
C C3 0.8262(8) 0.8554(8) 0.4204(10) 0.122(3) Uani d 1 . .
H H3A 0.876183 0.935342 0.468435 0.147 Uiso calc 0.598(7) A 1
O O1W 0.3637(5) 0.2669(5) -0.0019(3) 0.1107(18) Uani d 1 . .
O O2W 0.3993(5) 0.0657(6) 0.9609(4) 0.153(3) Uani d 1 . .

loop_
_atom_site_aniso_label
_atom_site_aniso_U_11
_atom_site_aniso_U_22
_atom_site_aniso_U_33
_atom_site_aniso_U_12
_atom_site_aniso_U_13
_atom_site_aniso_U_23
Co1 0.0440(4) 0.0457(4) 0.0549(5) 0.0204(3) 0.0095(3) 0.0152(4)
O6 0.0457(19) 0.053(2) 0.060(2) 0.0243(16) 0.0158(16) 0.0210(17)
O5 0.0468(19) 0.070(2) 0.068(2) 0.0323(18) 0.0182(17) 0.035(2)
O4 0.109(4) 0.083(3) 0.075(3) 0.054(3) 0.036(3) 0.037(3)
N5 0.054(2) 0.048(2) 0.060(3) 0.024(2) 0.010(2) 0.019(2)
N4 0.048(2) 0.062(3) 0.063(3) 0.028(2) 0.018(2) 0.029(2)
N3 0.057(3) 0.050(2) 0.059(3) 0.026(2) 0.007(2) 0.017(2)
N2 0.059(3) 0.053(3) 0.058(3) 0.031(2) 0.016(2) 0.025(2)
N6 0.083(4) 0.055(3) 0.075(3) 0.031(3) 0.019(3) 0.021(3)
O12 0.067(3) 0.085(3) 0.132(4) 0.040(3) 0.020(3) 0.024(3)
O3 0.136(4) 0.116(4) 0.069(3) 0.075(4) 0.022(3) 0.037(3)
C32 0.063(3) 0.047(3) 0.056(3) 0.021(3) 0.014(3) 0.019(3)
C34 0.060(3) 0.051(3) 0.053(3) 0.027(3) 0.013(2) 0.022(3)
O11 0.110(4) 0.074(3) 0.145(5) 0.055(3) 0.004(4) -0.005(3)
C29 0.067(4) 0.072(4) 0.073(4) 0.042(3) 0.025(3) 0.035(3)
C31 0.044(3) 0.063(3) 0.055(3) 0.027(2) 0.013(2) 0.032(3)
O10 0.074(3) 0.063(3) 0.132(5) 0.017(2) 0.002(3) 0.000(3)
C8 0.050(3) 0.050(3) 0.056(3) 0.024(2) 0.017(2) 0.016(2)
C35 0.059(3) 0.049(3) 0.055(3) 0.016(3) 0.017(3) 0.020(3)
C33 0.062(3) 0.055(3) 0.058(3) 0.025(3) 0.011(3) 0.024(3)
C30 0.044(3) 0.058(3) 0.058(3) 0.020(2) 0.009(2) 0.025(3)
C20 0.054(3) 0.048(3) 0.079(4) 0.025(3) 0.016(3) 0.026(3)
O8 0.069(3) 0.081(4) 0.193(6) 0.004(3) 0.037(4) 0.017(4)
C18 0.078(4) 0.058(3) 0.057(3) 0.034(3) 0.009(3) 0.020(3)
C19 0.062(3) 0.049(3) 0.062(3) 0.024(3) 0.011(3) 0.019(3)
C7 0.083(4) 0.101(5) 0.062(4) 0.059(4) 0.039(3) 0.044(4)
O9 0.114(4) 0.061(3) 0.181(6) 0.050(3) 0.018(4) 0.004(3)
C23 0.057(3) 0.062(4) 0.075(4) 0.020(3) 0.006(3) 0.030(3)
C26 0.054(3) 0.093(5) 0.062(3) 0.035(3) 0.023(3) 0.042(3)
C37 0.068(4) 0.066(4) 0.084(4) 0.037(3) 0.027(3) 0.027(3)
C36 0.052(3) 0.066(4) 0.086(4) 0.026(3) 0.022(3) 0.032(3)
C39 0.084(5) 0.064(4) 0.070(4) 0.041(4) 0.010(3) 0.019(3)
C9 0.057(3) 0.082(4) 0.064(4) 0.037(3) 0.011(3) 0.021(3)
O7 0.101(4) 0.053(3) 0.181(6) 0.026(3) -0.002(4) -0.006(3)
C25 0.043(3) 0.103(5) 0.086(5) 0.025(3) 0.012(3) 0.050(4)
C10 0.081(4) 0.118(6) 0.064(4) 0.057(4) 0.026(3) 0.052(4)
C40 0.061(3) 0.047(3) 0.082(4) 0.026(3) 0.005(3) 0.006(3)
C28 0.097(5) 0.099(5) 0.078(4) 0.071(4) 0.038(4) 0.048(4)
C38 0.087(5) 0.061(4) 0.080(5) 0.026(4) 0.020(4) 0.024(3)
C17 0.099(5) 0.059(4) 0.064(4) 0.033(4) -0.002(4) 0.008(3)
C27 0.074(4) 0.122(6) 0.083(5) 0.067(4) 0.040(4) 0.063(5)
C15 0.077(4) 0.049(3) 0.093(5) 0.022(3) 0.012(4) 0.025(3)
C24 0.051(3) 0.084(5) 0.090(5) 0.004(3) 0.001(3) 0.037(4)
C12 0.070(4) 0.073(4) 0.092(5) 0.032(3) 0.024(4) 0.043(4)
C16 0.094(5) 0.049(4) 0.080(5) 0.021(3) -0.009(4) 0.006(3)
C11 0.083(5) 0.088(5) 0.088(5) 0.044(4) 0.023(4) 0.048(4)
C22 0.080(4) 0.053(4) 0.085(5) 0.011(3) -0.001(4) 0.009(3)
C21 0.081(4) 0.052(4) 0.102(5) 0.031(3) 0.003(4) 0.011(4)
C14 0.106(6) 0.045(4) 0.116(7) 0.020(4) 0.016(5) 0.023(4)
C13 0.101(5) 0.063(4) 0.103(6) 0.027(4) 0.032(4) 0.046(4)
C1 0.048(3) 0.068(4) 0.085(4) 0.031(3) 0.017(3) 0.038(3)
C2 0.065(4) 0.063(4) 0.122(6) 0.012(3) 0.013(4) 0.028(4)
C4 0.067(5) 0.085(6) 0.179(9) 0.025(4) 0.035(6) 0.081(7)
C5 0.070(4) 0.100(6) 0.115(6) 0.042(4) 0.037(4) 0.067(5)
C6 0.056(3) 0.070(4) 0.092(5) 0.037(3) 0.030(3) 0.044(4)
N1 0.086(7) 0.081(8) 0.123(10) -0.004(6) -0.005(7) 0.068(8)
O1 0.23(2) 0.153(15) 0.138(14) -0.074(13) -0.068(14) 0.089(12)
O2 0.141(9) 0.092(7) 0.120(8) 0.025(6) 0.020(6) 0.072(6)
O1A 0.141(16) 0.096(13) 0.19(2) 0.059(11) 0.008(16) 0.012(14)
N1A 0.068(10) 0.073(13) 0.20(3) 0.021(9) 0.017(15) 0.038(16)
O2A 0.087(10) 0.063(10) 0.28(4) 0.027(9) 0.078(17) 0.101(17)
C3 0.092(6) 0.074(6) 0.190(11) 0.026(5) 0.031(7) 0.059(7)
O1W 0.107(4) 0.131(5) 0.097(4) 0.071(4) 0.023(3) 0.030(3)
O2W 0.098(4) 0.147(6) 0.254(8) 0.048(4) 0.053(5) 0.132(6)

loop_
_atom_type_symbol
_atom_type_description
_atom_type_scat_dispersion_real
_atom_type_scat_dispersion_imag
_atom_type_scat_source
C C 0.0181 0.0091 'International Tables Vol C Tables 4.2.6.8 and 6.1.1.4'
H H 0.0000 0.0000 'International Tables Vol C Tables 4.2.6.8 and 6.1.1.4'
N N 0.0311 0.0180 'International Tables Vol C Tables 4.2.6.8 and 6.1.1.4'
O O 0.0492 0.0322 'International Tables Vol C Tables 4.2.6.8 and 6.1.1.4'
Co Co -2.3653 3.6143 'International Tables Vol C Tables 4.2.6.8 and 6.1.1.4'

loop_
_geom_angle_atom_site_label_1
_geom_angle_atom_site_label_2
_geom_angle_atom_site_label_3
_geom_angle_site_symmetry_1
_geom_angle_site_symmetry_3
_geom_angle
_geom_angle_publ_flag
O5 Co1 O6 . 2_666 91.94(13) yes
O5 Co1 N5 . . 94.13(16) ?
O6 Co1 N5 2_666 . 96.86(15) ?
O5 Co1 N3 . . 85.40(17) ?
O6 Co1 N3 2_666 . 89.61(15) ?
N5 Co1 N3 . . 173.52(16) yes
O5 Co1 N4 . . 171.16(16) yes
O6 Co1 N4 2_666 . 92.48(15) ?
N5 Co1 N4 . . 77.74(18) yes
N3 Co1 N4 . . 102.28(17) ?
O5 Co1 N2 . . 87.92(15) ?
O6 Co1 N2 2_666 . 166.84(15) yes
N5 Co1 N2 . . 96.27(16) ?
N3 Co1 N2 . . 77.25(16) yes
N4 Co1 N2 . . 89.51(16) ?
C8 O6 Co1 . 2_666 140.8(3) ?
C8 O5 Co1 . . 128.7(3) ?
C18 N5 C19 . . 118.3(5) ?
C18 N5 Co1 . . 127.5(4) ?
C19 N5 Co1 . . 114.1(4) ?
C9 N4 C20 . . 118.3(5) ?
C9 N4 Co1 . . 128.1(4) ?
C20 N4 Co1 . . 113.6(4) ?
C40 N3 C30 . . 118.3(5) ?
C40 N3 Co1 . . 127.0(4) ?
C30 N3 Co1 . . 113.9(3) ?
C29 N2 C31 . . 118.0(5) ?
C29 N2 Co1 . . 129.2(4) ?
C31 N2 Co1 . . 112.6(3) ?
O10 N6 O9 . . 123.5(6) ?
O10 N6 C32 . . 118.9(5) ?
O9 N6 C32 . . 117.6(5) ?
C7 O3 H3 . . 109.5 ?
C33 C32 C37 . . 121.9(5) ?
C33 C32 N6 . . 118.7(5) ?
C37 C32 N6 . . 119.4(5) ?
C33 C34 C35 . . 118.3(5) ?
C33 C34 C39 . . 112.7(5) ?
C35 C34 C39 . . 129.0(5) ?
C39 O11 H11A . . 109.5 ?
N2 C29 C28 . . 123.3(6) ?
N2 C29 H29 . . 118.4 ?
C28 C29 H29 . . 118.4 ?
N2 C31 C26 . . 123.2(5) ?
N2 C31 C30 . . 117.3(4) ?
C26 C31 C30 . . 119.4(5) ?
O5 C8 O6 . . 124.9(5) yes
O5 C8 C1 . . 116.9(5) ?
O6 C8 C1 . . 118.2(5) ?
C36 C35 C34 . . 118.4(5) ?
C36 C35 C38 . . 113.2(5) ?
C34 C35 C38 . . 128.3(5) ?
C32 C33 C34 . . 121.0(5) ?
C32 C33 H33 . . 119.5 ?
C34 C33 H33 . . 119.5 ?
N3 C30 C23 . . 122.9(5) ?
N3 C30 C31 . . 117.2(5) ?
C23 C30 C31 . . 119.9(5) ?
N4 C20 C12 . . 122.9(6) ?
N4 C20 C19 . . 117.3(5) ?
C12 C20 C19 . . 119.8(6) ?
N5 C18 C17 . . 121.4(6) ?
N5 C18 H18 . . 119.3 ?
C17 C18 H18 . . 119.3 ?
N5 C19 C15 . . 122.9(6) ?
N5 C19 C20 . . 117.1(5) ?
C15 C19 C20 . . 120.0(6) ?
O4 C7 O3 . . 122.5(7) yes
O4 C7 C6 . . 123.2(6) ?
O3 C7 C6 . . 114.3(6) ?
C30 C23 C22 . . 117.1(5) ?
C30 C23 C24 . . 119.6(6) ?
C22 C23 C24 . . 123.2(6) ?
C27 C26 C31 . . 116.5(6) ?
C27 C26 C25 . . 124.5(6) ?
C31 C26 C25 . . 118.9(6) ?
C32 C37 C36 . . 117.8(5) ?
C32 C37 H37 . . 121.1 ?
C36 C37 H37 . . 121.1 ?
C37 C36 C35 . . 122.4(5) ?
C37 C36 H36 . . 118.8 ?
C35 C36 H36 . . 118.8 ?
O12 C39 O11 . . 121.6(6) ?
O12 C39 C34 . . 119.1(6) ?
O11 C39 C34 . . 119.3(6) ?
N4 C9 C10 . . 121.9(6) ?
N4 C9 H9 . . 119.0 ?
C10 C9 H9 . . 119.0 ?
C24 C25 C26 . . 121.8(6) ?
C24 C25 H25 . . 119.1 ?
C26 C25 H25 . . 119.1 ?
C11 C10 C9 . . 120.1(6) ?
C11 C10 H10 . . 120.0 ?
C9 C10 H10 . . 120.0 ?
N3 C40 C21 . . 122.9(6) ?
N3 C40 H40 . . 118.5 ?
C21 C40 H40 . . 118.5 ?
C27 C28 C29 . . 118.0(6) ?
C27 C28 H28 . . 121.0 ?
C29 C28 H28 . . 121.0 ?
O8 C38 O7 . . 121.0(7) ?
O8 C38 C35 . . 119.0(6) ?
O7 C38 C35 . . 119.9(6) ?
C16 C17 C18 . . 121.2(7) ?
C16 C17 H17 . . 119.4 ?
C18 C17 H17 . . 119.4 ?
C28 C27 C26 . . 121.0(6) ?
C28 C27 H27 . . 119.5 ?
C26 C27 H27 . . 119.5 ?
C19 C15 C16 . . 116.9(6) ?
C19 C15 C14 . . 118.6(6) ?
C16 C15 C14 . . 124.5(6) ?
C25 C24 C23 . . 120.1(6) ?
C25 C24 H24 . . 120.0 ?
C23 C24 H24 . . 120.0 ?
C20 C12 C11 . . 117.3(6) ?
C20 C12 C13 . . 118.8(6) ?
C11 C12 C13 . . 123.9(7) ?
C17 C16 C15 . . 119.1(6) ?
C17 C16 H16 . . 120.4 ?
C15 C16 H16 . . 120.4 ?
C10 C11 C12 . . 119.5(7) ?
C10 C11 H11 . . 120.3 ?
C12 C11 H11 . . 120.3 ?
C21 C22 C23 . . 119.4(6) ?
C21 C22 H22 . . 120.3 ?
C23 C22 H22 . . 120.3 ?
C22 C21 C40 . . 119.4(6) ?
C22 C21 H21 . . 120.3 ?
C40 C21 H21 . . 120.3 ?
C13 C14 C15 . . 121.1(7) ?
C13 C14 H14 . . 119.5 ?
C15 C14 H14 . . 119.5 ?
C14 C13 C12 . . 121.7(7) ?
C14 C13 H13 . . 119.1 ?
C12 C13 H13 . . 119.1 ?
C6 C1 C2 . . 120.2(7) ?
C6 C1 C8 . . 122.0(6) ?
C2 C1 C8 . . 117.4(6) ?
C3 C2 C1 . . 119.9(9) ?
C3 C2 H2 . . 120.0 ?
C1 C2 H2 . . 120.0 ?
C5 C4 C3 . . 123.4(9) ?
C5 C4 N1 . . 127.5(11) ?
C3 C4 N1 . . 109.0(10) ?
C5 C4 H4 . . 118.3 ?
C3 C4 H4 . . 118.3 ?
C4 C5 C6 . . 118.4(8) ?
C4 C5 H5 . . 120.8 ?
C6 C5 H5 . . 120.8 ?
C1 C6 C5 . . 119.4(7) ?
C1 C6 C7 . . 119.6(6) ?
C5 C6 C7 . . 120.9(7) ?
O2 N1 O1 . . 123.0(14) ?
O2 N1 C4 . . 111.8(11) ?
O1 N1 C4 . . 125.0(13) ?
O1A N1A O2A . . 127(2) ?
O1A N1A C3 . . 108(3) ?
O2A N1A C3 . . 124(2) ?
C4 C3 C2 . . 118.7(9) ?
C4 C3 N1A . . 103.8(15) ?
C2 C3 N1A . . 136.2(16) ?
C4 C3 H3A . . 120.7 ?
C2 C3 H3A . . 120.7 ?

loop_
_geom_bond_atom_site_label_1
_geom_bond_atom_site_label_2
_geom_bond_site_symmetry_2
_geom_bond_distance
_geom_bond_publ_flag
Co1 O5 . 2.070(4) yes
Co1 O6 2_666 2.073(3) ?
Co1 N5 . 2.126(4) yes
Co1 N3 . 2.126(4) yes
Co1 N4 . 2.137(5) yes
Co1 N2 . 2.169(4) yes
O6 C8 . 1.273(6) yes
O5 C8 . 1.254(6) yes
O4 C7 . 1.237(7) yes
N5 C18 . 1.328(7) ?
N5 C19 . 1.351(7) ?
N4 C9 . 1.319(7) ?
N4 C20 . 1.355(7) ?
N3 C40 . 1.316(6) ?
N3 C30 . 1.361(6) ?
N2 C29 . 1.324(7) ?
N2 C31 . 1.363(6) ?
N6 O10 . 1.210(6) ?
N6 O9 . 1.215(6) ?
N6 C32 . 1.464(7) ?
O12 C39 . 1.209(7) ?
O3 C7 . 1.326(7) yes
O3 H3 . 0.8200 ?
C32 C33 . 1.367(7) ?
C32 C37 . 1.367(7) ?
C34 C33 . 1.392(7) ?
C34 C35 . 1.404(7) ?
C34 C39 . 1.532(7) ?
O11 C39 . 1.281(7) ?
O11 H11A . 0.8200 ?
C29 C28 . 1.418(8) ?
C29 H29 . 0.9300 ?
C31 C26 . 1.412(7) ?
C31 C30 . 1.432(7) ?
C8 C1 . 1.496(8) ?
C35 C36 . 1.403(7) ?
C35 C38 . 1.534(8) ?
C33 H33 . 0.9300 ?
C30 C23 . 1.395(8) ?
C20 C12 . 1.398(8) ?
C20 C19 . 1.437(8) ?
O8 C38 . 1.197(8) ?
C18 C17 . 1.396(8) ?
C18 H18 . 0.9300 ?
C19 C15 . 1.407(8) ?
C7 C6 . 1.485(9) ?
C23 C22 . 1.411(9) ?
C23 C24 . 1.437(8) ?
C26 C27 . 1.406(9) ?
C26 C25 . 1.422(9) ?
C37 C36 . 1.374(8) ?
C37 H37 . 0.9300 ?
C36 H36 . 0.9300 ?
C9 C10 . 1.410(8) ?
C9 H9 . 0.9300 ?
O7 C38 . 1.225(8) ?
C25 C24 . 1.351(9) ?
C25 H25 . 0.9300 ?
C10 C11 . 1.342(9) ?
C10 H10 . 0.9300 ?
C40 C21 . 1.393(8) ?
C40 H40 . 0.9300 ?
C28 C27 . 1.368(9) ?
C28 H28 . 0.9300 ?
C17 C16 . 1.336(9) ?
C17 H17 . 0.9300 ?
C27 H27 . 0.9300 ?
C15 C16 . 1.407(9) ?
C15 C14 . 1.432(9) ?
C24 H24 . 0.9300 ?
C12 C11 . 1.407(9) ?
C12 C13 . 1.430(9) ?
C16 H16 . 0.9300 ?
C11 H11 . 0.9300 ?
C22 C21 . 1.366(9) ?
C22 H22 . 0.9300 ?
C21 H21 . 0.9300 ?
C14 C13 . 1.342(9) ?
C14 H14 . 0.9300 ?
C13 H13 . 0.9300 ?
C1 C6 . 1.378(8) ?
C1 C2 . 1.394(9) ?
C2 C3 . 1.391(11) ?
C2 H2 . 0.9300 ?
C4 C5 . 1.354(11) ?
C4 C3 . 1.363(13) ?
C4 N1 . 1.428(12) ?
C4 H4 . 0.9300 ?
C5 C6 . 1.418(8) ?
C5 H5 . 0.9300 ?
N1 O2 . 1.204(13) ?
N1 O1 . 1.20(2) ?
O1A N1A . 1.18(3) ?
N1A O2A . 1.32(3) ?
N1A C3 . 1.41(2) ?
C3 H3A . 0.9300 ?

loop_
_geom_hbond_atom_site_label_D
_geom_hbond_atom_site_label_H
_geom_hbond_atom_site_label_A
_geom_hbond_site_symmetry_A
_geom_hbond_distance_DH
_geom_hbond_distance_HA
_geom_hbond_distance_DA
_geom_hbond_angle_DHA
_geom_hbond_publ_flag
O3 H3 O1W . 0.82 1.78 2.549(8) 155.0 yes
O11 H11A O7 . 0.82 1.58 2.400(8) 178.3 yes
C18 H18 O4 . 0.93 2.50 3.397(8) 161.8 yes
C9 H9 O12 2_666 0.93 2.58 3.462(8) 157.9 yes
C40 H40 O6 2_666 0.93 2.54 3.079(6) 116.9 yes
C21 H21 O7 1_666 0.93 2.42 3.329(8) 164.6 yes
C4 H4^b O2A^b . 0.93 2.00 2.49(2) 111.5 yes

loop_
_geom_torsion_atom_site_label_1
_geom_torsion_atom_site_label_2
_geom_torsion_atom_site_label_3
_geom_torsion_atom_site_label_4
_geom_torsion_site_symmetry_1
_geom_torsion_site_symmetry_2
_geom_torsion_site_symmetry_3
_geom_torsion_site_symmetry_4
_geom_torsion
_geom_torsion_publ_flag
O10 N6 C32 C33 . . . . -7.4(9) ?
O9 N6 C32 C33 . . . . 173.6(6) ?
O10 N6 C32 C37 . . . . 172.2(6) ?
O9 N6 C32 C37 . . . . -6.8(9) ?
C31 N2 C29 C28 . . . . 0.7(8) ?
Co1 N2 C29 C28 . . . . 175.7(4) ?
C29 N2 C31 C26 . . . . 0.2(8) ?
Co1 N2 C31 C26 . . . . -175.6(4) ?
C29 N2 C31 C30 . . . . -177.5(5) ?
Co1 N2 C31 C30 . . . . 6.7(6) ?
Co1 O5 C8 O6 . . . . -18.6(7) ?
Co1 O5 C8 C1 . . . . 159.8(4) ?
Co1 O6 C8 O5 2_666 . . . 119.9(5) ?
Co1 O6 C8 C1 2_666 . . . -58.5(8) ?
C33 C34 C35 C36 . . . . 1.9(8) ?
C39 C34 C35 C36 . . . . -177.0(6) ?
C33 C34 C35 C38 . . . . -176.1(6) ?
C39 C34 C35 C38 . . . . 5.0(10) ?
C37 C32 C33 C34 . . . . -1.6(9) ?
N6 C32 C33 C34 . . . . 178.0(5) ?
C35 C34 C33 C32 . . . . -0.5(8) ?
C39 C34 C33 C32 . . . . 178.6(5) ?
C40 N3 C30 C23 . . . . -0.5(9) ?
Co1 N3 C30 C23 . . . . 169.7(5) ?
C40 N3 C30 C31 . . . . 177.7(5) ?
Co1 N3 C30 C31 . . . . -12.1(6) ?
N2 C31 C30 N3 . . . . 3.5(7) ?
C26 C31 C30 N3 . . . . -174.3(5) ?
N2 C31 C30 C23 . . . . -178.3(5) ?
C26 C31 C30 C23 . . . . 3.9(8) ?
C9 N4 C20 C12 . . . . 0.1(8) ?
Co1 N4 C20 C12 . . . . -178.2(4) ?
C9 N4 C20 C19 . . . . 179.9(5) ?
Co1 N4 C20 C19 . . . . 1.7(6) ?
C19 N5 C18 C17 . . . . 1.2(8) ?
Co1 N5 C18 C17 . . . . -176.2(4) ?
C18 N5 C19 C15 . . . . -1.8(8) ?
Co1 N5 C19 C15 . . . . 175.9(5) ?
C18 N5 C19 C20 . . . . 178.9(5) ?
Co1 N5 C19 C20 . . . . -3.4(6) ?
N4 C20 C19 N5 . . . . 1.2(7) ?
C12 C20 C19 N5 . . . . -179.0(5) ?
N4 C20 C19 C15 . . . . -178.2(5) ?
C12 C20 C19 C15 . . . . 1.7(8) ?
N3 C30 C23 C22 . . . . -0.9(9) ?
C31 C30 C23 C22 . . . . -179.1(5) ?
N3 C30 C23 C24 . . . . 178.6(5) ?
C31 C30 C23 C24 . . . . 0.5(9) ?
N2 C31 C26 C27 . . . . 0.5(8) ?
C30 C31 C26 C27 . . . . 178.1(5) ?
N2 C31 C26 C25 . . . . 177.1(5) ?
C30 C31 C26 C25 . . . . -5.2(8) ?
C33 C32 C37 C36 . . . . 2.1(9) ?
N6 C32 C37 C36 . . . . -177.4(6) ?
C32 C37 C36 C35 . . . . -0.6(10) ?
C34 C35 C36 C37 . . . . -1.4(9) ?
C38 C35 C36 C37 . . . . 176.9(6) ?
C33 C34 C39 O12 . . . . -2.5(9) ?
C35 C34 C39 O12 . . . . 176.5(6) ?
C33 C34 C39 O11 . . . . 177.4(6) ?
C35 C34 C39 O11 . . . . -3.6(10) ?
C20 N4 C9 C10 . . . . 0.4(8) ?
Co1 N4 C9 C10 . . . . 178.4(4) ?
C27 C26 C25 C24 . . . . 178.5(6) ?
C31 C26 C25 C24 . . . . 2.2(10) ?
N4 C9 C10 C11 . . . . -0.3(9) ?
C30 N3 C40 C21 . . . . 0.4(10) ?
Co1 N3 C40 C21 . . . . -168.4(5) ?
N2 C29 C28 C27 . . . . -2.3(9) ?
C36 C35 C38 O8 . . . . 1.9(10) ?
C34 C35 C38 O8 . . . . 179.9(7) ?
C36 C35 C38 O7 . . . . -174.8(7) ?
C34 C35 C38 O7 . . . . 3.3(11) ?
N5 C18 C17 C16 . . . . 1.2(10) ?
C29 C28 C27 C26 . . . . 2.9(9) ?
C31 C26 C27 C28 . . . . -2.1(9) ?
C25 C26 C27 C28 . . . . -178.5(6) ?
N5 C19 C15 C16 . . . . 0.1(9) ?
C20 C19 C15 C16 . . . . 179.4(6) ?
N5 C19 C15 C14 . . . . -179.6(6) ?
C20 C19 C15 C14 . . . . -0.3(9) ?
C26 C25 C24 C23 . . . . 2.3(10) ?
C30 C23 C24 C25 . . . . -3.6(10) ?
C22 C23 C24 C25 . . . . 175.9(7) ?
N4 C20 C12 C11 . . . . -0.6(9) ?
C19 C20 C12 C11 . . . . 179.5(5) ?
N4 C20 C12 C13 . . . . 178.0(6) ?
C19 C20 C12 C13 . . . . -1.9(9) ?
C18 C17 C16 C15 . . . . -2.9(11) ?
C19 C15 C16 C17 . . . . 2.2(10) ?
C14 C15 C16 C17 . . . . -178.1(7) ?
C9 C10 C11 C12 . . . . -0.3(10) ?
C20 C12 C11 C10 . . . . 0.7(10) ?
C13 C12 C11 C10 . . . . -177.8(7) ?
C30 C23 C22 C21 . . . . 2.5(10) ?
C24 C23 C22 C21 . . . . -177.1(7) ?
C23 C22 C21 C40 . . . . -2.6(11) ?
N3 C40 C21 C22 . . . . 1.2(12) ?
C19 C15 C14 C13 . . . . -1.0(11) ?
C16 C15 C14 C13 . . . . 179.3(7) ?
C15 C14 C13 C12 . . . . 0.8(12) ?
C20 C12 C13 C14 . . . . 0.7(11) ?
C11 C12 C13 C14 . . . . 179.2(7) ?
O5 C8 C1 C6 . . . . 123.9(5) ?
O6 C8 C1 C6 . . . . -57.6(7) ?
O5 C8 C1 C2 . . . . -63.1(7) ?
O6 C8 C1 C2 . . . . 115.3(6) ?
C6 C1 C2 C3 . . . . -0.3(10) ?
C8 C1 C2 C3 . . . . -173.4(6) ?
C3 C4 C5 C6 . . . . 0.8(13) ?
N1 C4 C5 C6 . . . . -174.3(9) ?
C2 C1 C6 C5 . . . . 1.0(8) ?
C8 C1 C6 C5 . . . . 173.8(5) ?
C2 C1 C6 C7 . . . . 177.5(5) ?
C8 C1 C6 C7 . . . . -9.7(8) ?
C4 C5 C6 C1 . . . . -1.2(9) ?
C4 C5 C6 C7 . . . . -177.8(6) ?
O4 C7 C6 C1 . . . . -29.9(9) ?
O3 C7 C6 C1 . . . . 151.2(5) ?
O4 C7 C6 C5 . . . . 146.6(6) ?
O3 C7 C6 C5 . . . . -32.3(8) ?
C5 C4 N1 O2 . . . . 12.5(18) ?
C3 C4 N1 O2 . . . . -163.2(12) ?
C5 C4 N1 O1 . . . . -164.2(19) ?
C3 C4 N1 O1 . . . . 20(2) ?
C5 C4 C3 C2 . . . . -0.1(14) ?
N1 C4 C3 C2 . . . . 175.8(8) ?
C5 C4 C3 N1A . . . . -169.0(11) ?
C1 C2 C3 C4 . . . . -0.2(13) ?
C1 C2 C3 N1A . . . . 164.1(15) ?
O1A N1A C3 C4 . . . . 176.0(18) ?
O2A N1A C3 C4 . . . . -6(2) ?
O1A N1A C3 C2 . . . . 10(3) ?
O2A N1A C3 C2 . . . . -172.0(15) ?
